data_4501806
loop_
_publ_author_name
'Kavuru, Padmini'
'Aboarayes, Dalia'
'Arora, Kapildev K.'
'Clarke, Heather D.'
'Kennedy, Alyssa'
'Marshall, Lissette'
'Ong, Tien Teng'
'Perman, Jason'
'Pujari, Twarita'
'Wojtas, \/Lukasz'
'Zaworotko, Michael J.'

_publ_section_title
;
 Hierarchy of Supramolecular Synthons: Persistent Hydrogen Bonds Between
 Carboxylates and Weakly Acidic Hydroxyl Moieties in Cocrystals of
 Zwitterions
;
_journal_coden_ASTM CGDEFU
_journal_issue 8
_journal_name_full 'Crystal Growth & Design'
_journal_page_first 3568
_journal_page_last 3584
_journal_paper_doi 10.1021/cg100484a
_journal_volume 10
_journal_year 2010
_chemical_formula_moiety 'C7 H6 O4, C6 H5 N O2, H2 O'
_chemical_formula_sum 'C13 H13 N O7'
_chemical_formula_weight 295.24
_space_group_IT_number 14
_symmetry_cell_setting monoclinic
_symmetry_space_group_name_Hall '-P 2ybc'
_symmetry_space_group_name_H-M 'P 1 21/c 1'
_atom_sites_solution_hydrogens geom
_atom_sites_solution_primary direct
_atom_sites_solution_secondary difmap
_audit_creation_method SHELXL-97
_cell_angle_alpha 90.00
_cell_angle_beta 95.775(2)
_cell_angle_gamma 90.00
_cell_formula_units_Z 4
_cell_length_a 13.4707(5)
_cell_length_b 6.9710(2)
_cell_length_c 14.6869(5)
_cell_measurement_temperature 298(2)
_cell_volume 1372.16(8)
_computing_cell_refinement 'SAINT (Bruker, 2002)'
_computing_data_collection 'SMART (Bruker, 2002)'
_computing_data_reduction 'SAINT (Bruker, 2002)'
_computing_publication_material 'SHELXL-97 (Sheldrick, 1997)'
_computing_structure_refinement 'SHELXL-97 (Sheldrick, 1997)'
_computing_structure_solution 'SHELXS-97 (Sheldrick, 1990)'
_diffrn_ambient_temperature 298(2)
_diffrn_measured_fraction_theta_full 0.906
_diffrn_measured_fraction_theta_max 0.906
_diffrn_measurement_device_type 'BRUKER SMART APEX CCD'
_diffrn_measurement_method 'omega scans'
_diffrn_radiation_monochromator graphite
_diffrn_radiation_source 'fine-focus sealed tube'
_diffrn_radiation_type CuK\a
_diffrn_radiation_wavelength 1.54178
_diffrn_reflns_av_R_equivalents 0.0353
_diffrn_reflns_av_sigmaI/netI 0.0396
_diffrn_reflns_limit_h_max 13
_diffrn_reflns_limit_h_min -14
_diffrn_reflns_limit_k_max 8
_diffrn_reflns_limit_k_min -8
_diffrn_reflns_limit_l_max 17
_diffrn_reflns_limit_l_min -12
_diffrn_reflns_number 5561
_diffrn_reflns_theta_full 63.66
_diffrn_reflns_theta_max 63.66
_diffrn_reflns_theta_min 3.30
_exptl_absorpt_coefficient_mu 1.014
_exptl_absorpt_correction_T_max 0.9054
_exptl_absorpt_correction_T_min 0.8229
_exptl_absorpt_correction_type multi-scan
_exptl_absorpt_process_details SADABS
_exptl_crystal_colour colorless
_exptl_crystal_density_diffrn 1.429
_exptl_crystal_density_method 'not measured'
_exptl_crystal_description parallelepiped
_exptl_crystal_F_000 616
_exptl_crystal_size_max 0.20
_exptl_crystal_size_mid 0.15
_exptl_crystal_size_min 0.10
_refine_diff_density_max 0.161
_refine_diff_density_min -0.174
_refine_diff_density_rms 0.036
_refine_ls_extinction_coef 0.0046(5)
_refine_ls_extinction_expression Fc^*^=kFc[1+0.001xFc^2^\l^3^/sin(2\q)]^-1/4^
_refine_ls_extinction_method SHELXL
_refine_ls_goodness_of_fit_ref 1.043
_refine_ls_hydrogen_treatment mixed
_refine_ls_matrix_type full
_refine_ls_number_parameters 243
_refine_ls_number_reflns 2042
_refine_ls_number_restraints 0
_refine_ls_restrained_S_all 1.043
_refine_ls_R_factor_all 0.0574
_refine_ls_R_factor_gt 0.0380
_refine_ls_shift/su_max 0.000
_refine_ls_shift/su_mean 0.000
_refine_ls_structure_factor_coef Fsqd
_refine_ls_weighting_details 'calc w=1/[\s^2^(Fo^2^)+(0.0537P)^2^+0.0000P] where P=(Fo^2^+2Fc^2^)/3'
_refine_ls_weighting_scheme calc
_refine_ls_wR_factor_gt 0.0905
_refine_ls_wR_factor_ref 0.1025
_reflns_number_gt 1517
_reflns_number_total 2042
_reflns_threshold_expression >2sigma(I)
_cod_data_source_file cg100484a_si_015.cif
_cod_data_source_block PCAINA
_cod_depositor_comments
;
The following automatic conversions were performed:

'_symmetry_cell_setting' value 'Monoclinic' changed to 'monoclinic'
according to /home/saulius/struct/CIF-dictionaries/cif_core.dic
dictionary named 'cif_core.dic' version 2.4.2 from
2011-04-26.

'_exptl_absorpt_correction_type' value 'Multi-scan'
changed to 'multi-scan' according to
/home/saulius/struct/CIF-dictionaries/cif_core.dic dictionary named
'cif_core.dic' version 2.4.2 from 2011-04-26.

Automatic conversion script
Id: cif_fix_values 1715 2011-07-08 13:25:40Z adriana 
;
_cod_original_sg_symbol_H-M P2(1)/c
_cod_database_code 4501806

loop_
_symmetry_equiv_pos_as_xyz
'x, y, z'
'-x, y+1/2, -z+1/2'
'-x, -y, -z'
'x, -y-1/2, z-1/2'

loop_
_atom_site_label
_atom_site_type_symbol
_atom_site_fract_x
_atom_site_fract_y
_atom_site_fract_z
_atom_site_U_iso_or_equiv
_atom_site_adp_type
_atom_site_occupancy
_atom_site_symmetry_multiplicity
_atom_site_calc_flag
C2 C 0.0305(2) -0.2866(3) 0.59080(15) 0.0536(6) Uani 1 1 d
C3 C 0.0144(2) -0.2603(3) 0.68054(14) 0.0481(6) Uani 1 1 d
C4 C 0.09312(17) -0.2759(2) 0.74788(12) 0.0391(5) Uani 1 1 d
C5 C 0.18600(19) -0.3251(3) 0.72321(14) 0.0470(6) Uani 1 1 d
C6 C 0.1981(2) -0.3537(3) 0.63278(15) 0.0515(6) Uani 1 1 d
C7 C 0.07825(19) -0.2353(3) 0.84674(13) 0.0445(6) Uani 1 1 d
C11 C 0.40154(16) 0.5817(3) 0.91551(14) 0.0422(5) Uani 1 1 d
C12 C 0.33702(17) 0.4819(3) 0.96547(14) 0.0448(6) Uani 1 1 d
C13 C 0.29661(16) 0.3093(3) 0.93540(13) 0.0427(5) Uani 1 1 d
C14 C 0.32039(16) 0.2364(3) 0.85217(13) 0.0410(5) Uani 1 1 d
C15 C 0.38422(17) 0.3346(3) 0.80143(15) 0.0477(6) Uani 1 1 d
C16 C 0.42536(18) 0.5065(3) 0.83296(15) 0.0492(6) Uani 1 1 d
C17 C 0.44320(17) 0.7657(3) 0.95079(14) 0.0465(6) Uani 1 1 d
N1 N 0.12099(16) -0.3324(2) 0.56885(12) 0.0498(5) Uani 1 1 d
O13 O 0.23344(12) 0.2044(2) 0.98240(10) 0.0604(5) Uani 1 1 d
O14 O 0.28066(12) 0.0677(2) 0.81811(10) 0.0518(5) Uani 1 1 d
O71 O -0.00270(14) -0.2696(3) 0.87419(10) 0.0796(6) Uani 1 1 d
O72 O 0.15239(12) -0.1665(2) 0.89488(9) 0.0527(5) Uani 1 1 d
O171 O 0.41719(12) 0.8358(2) 1.02250(11) 0.0609(5) Uani 1 1 d
O172 O 0.50770(13) 0.8475(2) 0.90394(11) 0.0613(5) Uani 1 1 d
O1W O 0.19284(18) 0.1282(3) 0.63413(13) 0.0680(6) Uani 1 1 d
H2 H -0.0198(17) -0.274(3) 0.5402(15) 0.062(7) Uiso 1 1 d
H3 H -0.0486(16) -0.229(3) 0.6947(13) 0.052(7) Uiso 1 1 d
H5 H 0.2418(17) -0.339(3) 0.7697(15) 0.067(7) Uiso 1 1 d
H6 H 0.2585(19) -0.389(3) 0.6108(16) 0.072(8) Uiso 1 1 d
H12 H 0.3197(15) 0.528(3) 1.0219(14) 0.048(6) Uiso 1 1 d
H13 H 0.2225(18) 0.264(4) 1.0405(18) 0.093(9) Uiso 1 1 d
H14 H 0.246(2) 0.008(3) 0.8571(16) 0.078(9) Uiso 1 1 d
H15 H 0.3994(14) 0.285(3) 0.7416(15) 0.054(6) Uiso 1 1 d
H16 H 0.4681(17) 0.571(3) 0.7972(14) 0.054(6) Uiso 1 1 d
H172 H 0.533(2) 0.964(5) 0.933(2) 0.131(12) Uiso 1 1 d
H1N H 0.1327(17) -0.344(3) 0.4994(18) 0.086(8) Uiso 1 1 d
H1W H 0.127(2) 0.160(4) 0.6439(19) 0.111(13) Uiso 1 1 d
H2W H 0.223(2) 0.113(4) 0.684(2) 0.103(12) Uiso 1 1 d

loop_
_atom_site_aniso_label
_atom_site_aniso_U_11
_atom_site_aniso_U_22
_atom_site_aniso_U_33
_atom_site_aniso_U_23
_atom_site_aniso_U_13
_atom_site_aniso_U_12
C2 0.0606(19) 0.0682(14) 0.0314(12) -0.0019(10) 0.0020(12) -0.0033(13)
C3 0.0480(18) 0.0621(13) 0.0347(12) -0.0043(10) 0.0072(11) -0.0023(12)
C4 0.0522(16) 0.0370(9) 0.0287(10) -0.0008(8) 0.0070(10) -0.0056(10)
C5 0.0547(17) 0.0534(12) 0.0331(12) -0.0043(9) 0.0052(11) 0.0038(12)
C6 0.0601(19) 0.0556(13) 0.0405(13) -0.0035(10) 0.0136(12) 0.0037(12)
C7 0.0578(18) 0.0474(11) 0.0295(11) -0.0009(9) 0.0096(11) -0.0074(11)
C11 0.0405(15) 0.0441(10) 0.0424(12) -0.0007(9) 0.0067(10) -0.0021(10)
C12 0.0497(16) 0.0477(11) 0.0384(12) -0.0061(10) 0.0119(10) -0.0052(10)
C13 0.0466(15) 0.0460(11) 0.0371(11) 0.0006(9) 0.0119(10) -0.0064(10)
C14 0.0464(15) 0.0417(10) 0.0351(11) -0.0012(8) 0.0049(9) -0.0024(10)
C15 0.0517(16) 0.0521(12) 0.0418(13) -0.0049(10) 0.0175(11) -0.0022(11)
C16 0.0474(17) 0.0548(13) 0.0480(13) 0.0020(10) 0.0173(11) -0.0082(11)
C17 0.0463(17) 0.0493(11) 0.0452(13) 0.0001(10) 0.0102(11) -0.0044(11)
N1 0.0703(16) 0.0528(10) 0.0275(10) -0.0026(8) 0.0109(10) -0.0021(10)
O13 0.0816(13) 0.0592(9) 0.0451(9) -0.0126(7) 0.0300(8) -0.0291(8)
O14 0.0662(12) 0.0514(8) 0.0403(9) -0.0086(7) 0.0177(8) -0.0175(8)
O71 0.0642(14) 0.1359(16) 0.0424(10) -0.0187(9) 0.0230(9) -0.0344(12)
O72 0.0618(11) 0.0692(9) 0.0274(8) -0.0060(6) 0.0061(7) -0.0191(8)
O171 0.0672(12) 0.0589(9) 0.0604(10) -0.0156(8) 0.0252(8) -0.0180(8)
O172 0.0690(13) 0.0568(9) 0.0620(11) -0.0076(8) 0.0256(9) -0.0218(9)
O1W 0.0650(15) 0.0965(13) 0.0445(11) 0.0188(9) 0.0151(10) 0.0101(11)

loop_
_atom_type_symbol
_atom_type_description
_atom_type_scat_dispersion_real
_atom_type_scat_dispersion_imag
_atom_type_scat_source
C C 0.0181 0.0091 'International Tables Vol C Tables 4.2.6.8 and 6.1.1.4'
H H 0.0000 0.0000 'International Tables Vol C Tables 4.2.6.8 and 6.1.1.4'
N N 0.0311 0.0180 'International Tables Vol C Tables 4.2.6.8 and 6.1.1.4'
O O 0.0492 0.0322 'International Tables Vol C Tables 4.2.6.8 and 6.1.1.4'

loop_
_geom_angle_atom_site_label_1
_geom_angle_atom_site_label_2
_geom_angle_atom_site_label_3
_geom_angle
N1 C2 C3 120.2(2)
N1 C2 H2 115.3(14)
C3 C2 H2 124.5(14)
C2 C3 C4 119.6(2)
C2 C3 H3 119.2(13)
C4 C3 H3 121.1(13)
C3 C4 C5 118.9(2)
C3 C4 C7 120.5(2)
C5 C4 C7 120.63(19)
C6 C5 C4 119.3(2)
C6 C5 H5 120.6(14)
C4 C5 H5 120.0(13)
N1 C6 C5 120.4(3)
N1 C6 H6 115.3(15)
C5 C6 H6 124.3(15)
O71 C7 O72 124.89(19)
O71 C7 C4 119.2(2)
O72 C7 C4 115.9(2)
C12 C11 C16 119.14(19)
C12 C11 C17 119.32(18)
C16 C11 C17 121.5(2)
C13 C12 C11 121.35(19)
C13 C12 H12 117.3(12)
C11 C12 H12 121.3(12)
O13 C13 C12 123.69(18)
O13 C13 C14 117.40(17)
C12 C13 C14 118.91(19)
O14 C14 C15 118.25(17)
O14 C14 C13 121.34(18)
C15 C14 C13 120.40(18)
C14 C15 C16 120.1(2)
C14 C15 H15 120.2(12)
C16 C15 H15 119.6(12)
C15 C16 C11 120.1(2)
C15 C16 H16 118.7(13)
C11 C16 H16 121.2(13)
O171 C17 O172 122.65(19)
O171 C17 C11 120.68(19)
O172 C17 C11 116.67(19)
C2 N1 C6 121.5(2)
C2 N1 H1N 118.9(13)
C6 N1 H1N 119.5(13)
C13 O13 H13 111.8(15)
C14 O14 H14 112.4(16)
C17 O172 H172 111.4(17)
H1W O1W H2W 107(3)

loop_
_geom_bond_atom_site_label_1
_geom_bond_atom_site_label_2
_geom_bond_distance
C2 N1 1.331(3)
C2 C3 1.369(3)
C2 H2 0.96(2)
C3 C4 1.380(3)
C3 H3 0.92(2)
C4 C5 1.380(3)
C4 C7 1.512(3)
C5 C6 1.369(3)
C5 H5 0.97(2)
C6 N1 1.336(3)
C6 H6 0.94(2)
C7 O71 1.224(2)
C7 O72 1.259(2)
C11 C12 1.381(3)
C11 C16 1.388(3)
C11 C17 1.473(3)
C12 C13 1.375(3)
C12 H12 0.94(2)
C13 O13 1.362(2)
C13 C14 1.391(3)
C14 O14 1.366(2)
C14 C15 1.376(3)
C15 C16 1.380(3)
C15 H15 0.99(2)
C16 H16 0.93(2)
C17 O171 1.243(2)
C17 O172 1.294(2)
N1 H1N 1.05(3)
O13 H13 0.98(3)
O14 H14 0.88(2)
O172 H172 0.96(3)
O1W H1W 0.94(3)
O1W H2W 0.80(3)

loop_
_geom_hbond_atom_site_label_D
_geom_hbond_atom_site_label_H
_geom_hbond_atom_site_label_A
_geom_hbond_distance_DH
_geom_hbond_distance_HA
_geom_hbond_distance_DA
_geom_hbond_angle_DHA
_geom_hbond_site_symmetry_A
O13 H13 O1W 0.98(3) 1.65(3) 2.621(2) 174(2) 4_566
O14 H14 O72 0.88(2) 1.88(2) 2.705(2) 156(2) .
O172 H172 O171 0.96(3) 1.66(3) 2.616(2) 176(3) 3_677
N1 H1N O72 1.05(3) 1.59(3) 2.631(2) 173(2) 4
N1 H1N O71 1.05(3) 2.58(2) 3.240(2) 120.3(16) 4
O1W H1W O71 0.94(3) 1.74(3) 2.650(3) 162(3) 2_556
O1W H2W O14 0.80(3) 2.07(3) 2.870(2) 172(3) .

loop_
_geom_torsion_atom_site_label_1
_geom_torsion_atom_site_label_2
_geom_torsion_atom_site_label_3
_geom_torsion_atom_site_label_4
_geom_torsion
N1 C2 C3 C4 1.9(3)
C2 C3 C4 C5 -2.4(3)
C2 C3 C4 C7 176.21(19)
C3 C4 C5 C6 1.1(3)
C7 C4 C5 C6 -177.49(18)
C4 C5 C6 N1 0.7(3)
C3 C4 C7 O71 31.3(3)
C5 C4 C7 O71 -150.1(2)
C3 C4 C7 O72 -148.37(19)
C5 C4 C7 O72 30.2(3)
C16 C11 C12 C13 0.5(3)
C17 C11 C12 C13 -179.76(19)
C11 C12 C13 O13 179.3(2)
C11 C12 C13 C14 -1.0(3)
O13 C13 C14 O14 1.1(3)
C12 C13 C14 O14 -178.56(19)
O13 C13 C14 C15 -179.63(19)
C12 C13 C14 C15 0.7(3)
O14 C14 C15 C16 179.5(2)
C13 C14 C15 C16 0.1(3)
C14 C15 C16 C11 -0.7(3)
C12 C11 C16 C15 0.4(3)
C17 C11 C16 C15 -179.3(2)
C12 C11 C17 O171 -3.4(3)
C16 C11 C17 O171 176.3(2)
C12 C11 C17 O172 176.1(2)
C16 C11 C17 O172 -4.2(3)
C3 C2 N1 C6 -0.1(3)
C5 C6 N1 C2 -1.3(3)
